data_4087525
loop_
_publ_author_name
'Xu, Songchen'
'Magoon, Yitzhak'
'Reinig, Regina R.'
'Schmidt, Bradley M.'
'Ellern, Arkady'
'Sadow, Aaron D.'

_publ_section_title
;
 Organometallic Complexes of Bulky, Optically Active, C3-Symmetric
 Tris(4S-isopropyl-5,5-dimethyl-2-oxazolinyl)phenylborate (ToP*)
;
_journal_issue 14
_journal_name_full Organometallics
_journal_page_first 3508
_journal_paper_doi 10.1021/acs.organomet.5b00225
_journal_volume 34
_journal_year 2015
_chemical_absolute_configuration ad
_chemical_formula_sum 'C33 H47 B N3 O6 Re'
_chemical_formula_weight 778.74
_space_group_crystal_system orthorhombic
_space_group_IT_number 19
_space_group_name_Hall 'P 2ac 2ab'
_space_group_name_H-M_alt 'P 21 21 21'
_atom_sites_solution_hydrogens geom
_audit_creation_method SHELXL-2014/6
_cell_angle_alpha 90
_cell_angle_beta 90
_cell_angle_gamma 90
_cell_formula_units_Z 4
_cell_length_a 10.712(2)
_cell_length_b 14.893(3)
_cell_length_c 21.550(5)
_cell_measurement_reflns_used 5299
_cell_measurement_temperature 173(2)
_cell_measurement_theta_max 23.34
_cell_measurement_theta_min 2.53
_cell_volume 3438.0(12)
_computing_cell_refinement 'Bruker SAINT'
_computing_data_collection 'Bruker APEX2'
_computing_data_reduction 'Bruker SAINT'
_computing_molecular_graphics 'Bruker SHELXTL'
_computing_publication_material 'Bruker SHELXTL'
_computing_structure_refinement 'SHELXL-2014/6 (Sheldrick, 2014)'
_computing_structure_solution 'SHELXS-97 (Sheldrick, 2008)'
_diffrn_ambient_temperature 173(2)
_diffrn_measured_fraction_theta_full 0.999
_diffrn_measured_fraction_theta_max 0.990
_diffrn_measurement_device_type 'Bruker APEX-II CCD'
_diffrn_measurement_method '\f and \w scans'
_diffrn_radiation_type MoK\a
_diffrn_radiation_wavelength 0.71073
_diffrn_reflns_av_R_equivalents 0.0928
_diffrn_reflns_av_unetI/netI 0.0725
_diffrn_reflns_Laue_measured_fraction_full 0.999
_diffrn_reflns_Laue_measured_fraction_max 0.990
_diffrn_reflns_limit_h_max 13
_diffrn_reflns_limit_h_min -12
_diffrn_reflns_limit_k_max 18
_diffrn_reflns_limit_k_min -18
_diffrn_reflns_limit_l_max 26
_diffrn_reflns_limit_l_min -26
_diffrn_reflns_number 28348
_diffrn_reflns_point_group_measured_fraction_full 0.999
_diffrn_reflns_point_group_measured_fraction_max 0.988
_diffrn_reflns_theta_full 25.242
_diffrn_reflns_theta_max 25.770
_diffrn_reflns_theta_min 1.662
_exptl_absorpt_coefficient_mu 3.580
_exptl_absorpt_correction_T_max 0.76
_exptl_absorpt_correction_T_min 0.48
_exptl_absorpt_correction_type multi-scan
_exptl_absorpt_process_details 'SADABS V2008/1 (Bruker AXS)'
_exptl_crystal_colour yellow
_exptl_crystal_density_diffrn 1.505
_exptl_crystal_description block
_exptl_crystal_F_000 1576
_exptl_crystal_size_max 0.210
_exptl_crystal_size_mid 0.140
_exptl_crystal_size_min 0.080
_refine_diff_density_max 2.600
_refine_diff_density_min -1.687
_refine_diff_density_rms 0.194
_refine_ls_abs_structure_details
; 
 Flack x determined using 2155 quotients [(I+)-(I-)]/[(I+)+(I-)] 
 (Parsons, Flack and Wagner, Acta Cryst. B69 (2013) 249-259). 
;
_refine_ls_abs_structure_Flack 0.000(7)
_refine_ls_extinction_method none
_refine_ls_goodness_of_fit_ref 1.058
_refine_ls_hydrogen_treatment constr
_refine_ls_matrix_type full
_refine_ls_number_parameters 397
_refine_ls_number_reflns 6524
_refine_ls_number_restraints 0
_refine_ls_restrained_S_all 1.058
_refine_ls_R_factor_all 0.0658
_refine_ls_R_factor_gt 0.0493
_refine_ls_shift/su_max 0.009
_refine_ls_shift/su_mean 0.000
_refine_ls_structure_factor_coef Fsqd
_refine_ls_weighting_details 'w=1/[\s^2^(Fo^2^)+(0.0701P)^2^] where P=(Fo^2^+2Fc^2^)/3'
_refine_ls_weighting_scheme calc
_refine_ls_wR_factor_gt 0.1152
_refine_ls_wR_factor_ref 0.1243
_reflns_Friedel_coverage 0.778
_reflns_Friedel_fraction_full 0.999
_reflns_Friedel_fraction_max 0.986
_reflns_number_gt 5492
_reflns_number_total 6524
_reflns_threshold_expression 'I > 2\s(I)'
_cod_data_source_file om5b00225_si_002.cif
_cod_data_source_block TopstarReCO
_cod_original_cell_volume 3437.8(13)
_cod_database_code 4087525
_shelx_space_group_comment
; 
The symmetry employed for this shelxl refinement is uniquely defined 
by the following loop, which should always be used as a source of 
symmetry information in preference to the above space-group names. 
They are only intended as comments. 
;
_shelx_estimated_absorpt_t_min 0.520
_shelx_estimated_absorpt_t_max 0.763
_shelxl_version_number 2014/6

loop_
_space_group_symop_operation_xyz
'x, y, z'
'x+1/2, -y+1/2, -z'
'-x, y+1/2, -z+1/2'
'-x+1/2, -y, z+1/2'

loop_
_atom_site_label
_atom_site_type_symbol
_atom_site_fract_x
_atom_site_fract_y
_atom_site_fract_z
_atom_site_U_iso_or_equiv
_atom_site_adp_type
_atom_site_occupancy
_atom_site_site_symmetry_order
_atom_site_calc_flag
_atom_site_refinement_flags_posn
_atom_site_refinement_flags_adp
Re1 Re 0.67176(5) 1.04465(3) 0.92760(2) 0.02849(16) Uani 1 1 d . .
B1 B 0.4662(13) 0.9679(10) 0.8206(6) 0.027(3) Uani 1 1 d . .
C1 C 0.2454(16) 1.0772(11) 0.9738(7) 0.052(5) Uani 1 1 d . .
H1A H 0.1685 1.0446 0.9637 0.077 Uiso 1 1 calc R U
H1B H 0.2316 1.1145 1.0106 0.077 Uiso 1 1 calc R U
H1C H 0.3125 1.0341 0.9821 0.077 Uiso 1 1 calc R U
C2 C 0.2823(13) 1.1375(9) 0.9186(6) 0.039(3) Uani 1 1 d . .
C3 C 0.1788(16) 1.2022(12) 0.9036(7) 0.059(4) Uani 1 1 d . .
H3A H 0.1975 1.2329 0.8645 0.088 Uiso 1 1 calc R U
H3B H 0.1715 1.2466 0.9370 0.088 Uiso 1 1 calc R U
H3C H 0.1000 1.1693 0.8996 0.088 Uiso 1 1 calc R U
C4 C 0.4157(12) 1.1720(9) 0.9250(6) 0.036(3) Uani 1 1 d . .
H4 H 0.4339 1.1781 0.9703 0.044 Uiso 1 1 calc R U
C5 C 0.463(2) 1.2580(10) 0.8926(7) 0.060(5) Uani 1 1 d . .
H5 H 0.5553 1.2526 0.8979 0.072 Uiso 1 1 calc R U
C6 C 0.438(2) 1.3418(11) 0.9221(9) 0.084(7) Uani 1 1 d . .
H6A H 0.4798 1.3901 0.8993 0.126 Uiso 1 1 calc R U
H6B H 0.4696 1.3401 0.9648 0.126 Uiso 1 1 calc R U
H6C H 0.3479 1.3527 0.9226 0.126 Uiso 1 1 calc R U
C7 C 0.4497(18) 1.2557(11) 0.8230(7) 0.054(4) Uani 1 1 d . .
H7A H 0.3621 1.2450 0.8120 0.080 Uiso 1 1 calc R U
H7B H 0.5015 1.2072 0.8061 0.080 Uiso 1 1 calc R U
H7C H 0.4768 1.3132 0.8055 0.080 Uiso 1 1 calc R U
C8 C 0.4165(11) 1.0491(10) 0.8636(5) 0.027(3) Uani 1 1 d . .
C9 C 0.8099(14) 0.9354(9) 0.7036(7) 0.046(4) Uani 1 1 d . .
H9A H 0.8952 0.9423 0.6879 0.069 Uiso 1 1 calc R U
H9B H 0.7570 0.9097 0.6710 0.069 Uiso 1 1 calc R U
H9C H 0.8104 0.8952 0.7396 0.069 Uiso 1 1 calc R U
C10 C 0.7608(11) 1.0233(9) 0.7219(6) 0.033(3) Uani 1 1 d . .
C11 C 0.7641(15) 1.0925(12) 0.6685(7) 0.054(4) Uani 1 1 d . .
H11A H 0.8511 1.1068 0.6584 0.080 Uiso 1 1 calc R U
H11B H 0.7206 1.1473 0.6813 0.080 Uiso 1 1 calc R U
H11C H 0.7229 1.0672 0.6319 0.080 Uiso 1 1 calc R U
C12 C 0.7941(11) 1.0647(9) 0.7851(6) 0.032(3) Uani 1 1 d . .
H12 H 0.7810 1.1310 0.7815 0.038 Uiso 1 1 calc R U
C13 C 0.9285(12) 1.0503(11) 0.8101(6) 0.040(3) Uani 1 1 d . .
H13 H 0.9323 1.0843 0.8501 0.048 Uiso 1 1 calc R U
C14 C 0.9654(14) 0.9545(12) 0.8264(7) 0.055(4) Uani 1 1 d . .
H14A H 0.9925 0.9231 0.7887 0.082 Uiso 1 1 calc R U
H14B H 0.8936 0.9232 0.8444 0.082 Uiso 1 1 calc R U
H14C H 1.0340 0.9555 0.8565 0.082 Uiso 1 1 calc R U
C15 C 1.0240(14) 1.0960(13) 0.7673(7) 0.058(5) Uani 1 1 d . .
H15A H 1.1066 1.0947 0.7869 0.087 Uiso 1 1 calc R U
H15B H 0.9991 1.1584 0.7601 0.087 Uiso 1 1 calc R U
H15C H 1.0275 1.0640 0.7276 0.087 Uiso 1 1 calc R U
C16 C 0.5981(11) 1.0044(8) 0.7934(5) 0.024(3) Uani 1 1 d . .
C17 C 0.6979(15) 0.7396(10) 0.8539(6) 0.049(4) Uani 1 1 d . .
H17A H 0.6678 0.7120 0.8154 0.073 Uiso 1 1 calc R U
H17B H 0.7593 0.7000 0.8736 0.073 Uiso 1 1 calc R U
H17C H 0.7371 0.7975 0.8444 0.073 Uiso 1 1 calc R U
C18 C 0.5887(13) 0.7544(9) 0.8979(6) 0.033(3) Uani 1 1 d . .
C19 C 0.5319(16) 0.6672(9) 0.9175(8) 0.052(4) Uani 1 1 d . .
H19A H 0.4582 0.6789 0.9432 0.078 Uiso 1 1 calc R U
H19B H 0.5930 0.6327 0.9415 0.078 Uiso 1 1 calc R U
H19C H 0.5073 0.6329 0.8807 0.078 Uiso 1 1 calc R U
C20 C 0.6252(13) 0.8268(9) 0.9493(5) 0.033(3) Uani 1 1 d . .
H20 H 0.7180 0.8262 0.9543 0.039 Uiso 1 1 calc R U
C21 C 0.5667(17) 0.8270(10) 1.0135(6) 0.052(4) Uani 1 1 d . .
H21 H 0.5999 0.8822 1.0341 0.062 Uiso 1 1 calc R U
C22 C 0.4289(18) 0.8373(14) 1.0147(9) 0.074(6) Uani 1 1 d . .
H22A H 0.4043 0.8860 0.9867 0.110 Uiso 1 1 calc R U
H22B H 0.4019 0.8515 1.0570 0.110 Uiso 1 1 calc R U
H22C H 0.3896 0.7811 1.0013 0.110 Uiso 1 1 calc R U
C23 C 0.614(2) 0.7485(11) 1.0536(7) 0.065(5) Uani 1 1 d . .
H23A H 0.5833 0.7557 1.0962 0.098 Uiso 1 1 calc R U
H23B H 0.7052 0.7480 1.0536 0.098 Uiso 1 1 calc R U
H23C H 0.5827 0.6917 1.0365 0.098 Uiso 1 1 calc R U
C24 C 0.5150(12) 0.8926(8) 0.8689(5) 0.025(3) Uani 1 1 d . .
C25 C 0.3655(12) 0.9378(8) 0.7689(6) 0.032(3) Uani 1 1 d . .
C26 C 0.2887(12) 0.8639(10) 0.7749(7) 0.041(3) Uani 1 1 d . .
H26 H 0.2947 0.8274 0.8109 0.049 Uiso 1 1 calc R U
C27 C 0.2011(14) 0.8417(10) 0.7282(9) 0.055(5) Uani 1 1 d . .
H27 H 0.1489 0.7907 0.7338 0.065 Uiso 1 1 calc R U
C28 C 0.1898(16) 0.8914(12) 0.6758(7) 0.053(4) Uani 1 1 d . .
H28 H 0.1321 0.8743 0.6444 0.063 Uiso 1 1 calc R U
C29 C 0.2624(15) 0.9668(13) 0.6684(7) 0.058(5) Uani 1 1 d . .
H29 H 0.2548 1.0030 0.6323 0.070 Uiso 1 1 calc R U
C30 C 0.3482(13) 0.9893(10) 0.7152(6) 0.042(3) Uani 1 1 d . .
H30 H 0.3969 1.0421 0.7102 0.051 Uiso 1 1 calc R U
C31 C 0.8286(15) 0.9932(9) 0.9562(5) 0.0368(17) Uani 1 1 d . .
C32 C 0.7546(12) 1.1561(9) 0.9303(6) 0.0368(17) Uani 1 1 d . .
C33 C 0.6211(13) 1.0593(10) 1.0131(6) 0.0368(17) Uani 1 1 d . .
N1 N 0.4870(10) 1.0947(7) 0.9018(4) 0.027(2) Uani 1 1 d . .
N2 N 0.6955(9) 1.0297(7) 0.8265(4) 0.031(2) Uani 1 1 d . .
N3 N 0.5896(10) 0.9114(7) 0.9143(4) 0.028(2) Uani 1 1 d . .
O1 O 0.2965(8) 1.0750(6) 0.8641(4) 0.036(2) Uani 1 1 d . .
O2 O 0.6209(8) 1.0071(6) 0.7314(4) 0.035(2) Uani 1 1 d . .
O3 O 0.4941(9) 0.8040(6) 0.8609(4) 0.034(2) Uani 1 1 d . .
O4 O 0.9191(10) 0.9654(8) 0.9767(5) 0.055(3) Uani 1 1 d . .
O5 O 0.8129(9) 1.2243(6) 0.9326(4) 0.043(2) Uani 1 1 d . .
O6 O 0.5884(11) 1.0707(7) 1.0628(4) 0.054(3) Uani 1 1 d . .

loop_
_atom_site_aniso_label
_atom_site_aniso_U_11
_atom_site_aniso_U_22
_atom_site_aniso_U_33
_atom_site_aniso_U_23
_atom_site_aniso_U_13
_atom_site_aniso_U_12
Re1 0.0341(3) 0.0367(3) 0.0146(2) 0.0001(2) -0.0022(2) -0.0032(2)
B1 0.026(7) 0.040(9) 0.014(6) -0.003(6) -0.002(5) -0.007(7)
C1 0.048(10) 0.073(12) 0.034(8) -0.022(7) 0.012(7) -0.017(8)
C2 0.048(8) 0.042(8) 0.028(7) -0.009(6) 0.002(6) 0.005(6)
C3 0.051(10) 0.076(11) 0.049(9) -0.022(8) 0.005(9) 0.022(10)
C4 0.047(8) 0.047(8) 0.015(6) -0.002(6) 0.000(7) -0.002(6)
C5 0.107(16) 0.037(9) 0.036(8) 0.007(7) 0.010(9) 0.000(9)
C6 0.15(2) 0.059(12) 0.041(10) 0.005(9) -0.003(13) -0.023(12)
C7 0.082(13) 0.049(10) 0.030(8) 0.008(7) 0.013(8) 0.010(9)
C8 0.026(6) 0.037(7) 0.018(5) 0.001(6) 0.001(5) -0.002(6)
C9 0.039(9) 0.050(10) 0.048(9) -0.006(6) -0.016(7) 0.019(7)
C10 0.015(6) 0.047(9) 0.038(7) 0.000(6) 0.001(5) -0.005(5)
C11 0.045(9) 0.091(13) 0.025(7) 0.021(8) -0.005(7) -0.002(9)
C12 0.029(7) 0.045(8) 0.021(6) 0.002(5) 0.009(5) -0.005(5)
C13 0.038(7) 0.058(9) 0.025(6) -0.004(7) 0.003(5) -0.008(8)
C14 0.046(9) 0.079(11) 0.040(8) -0.008(9) -0.004(7) 0.029(10)
C15 0.030(9) 0.100(14) 0.043(9) -0.010(9) 0.007(7) 0.000(8)
C16 0.027(7) 0.036(7) 0.009(5) 0.000(5) 0.001(5) 0.002(5)
C17 0.060(11) 0.057(9) 0.029(7) 0.005(6) 0.001(7) 0.013(8)
C18 0.045(8) 0.031(7) 0.024(6) 0.001(5) -0.012(6) 0.002(6)
C19 0.069(11) 0.037(8) 0.050(10) -0.002(7) -0.010(9) -0.002(7)
C20 0.035(7) 0.047(8) 0.017(6) 0.005(5) 0.002(5) 0.001(6)
C21 0.086(13) 0.046(9) 0.023(7) 0.005(6) 0.007(8) -0.007(8)
C22 0.075(14) 0.084(15) 0.061(12) 0.014(10) 0.033(11) -0.005(11)
C23 0.115(16) 0.054(10) 0.026(8) 0.009(7) 0.000(9) -0.018(10)
C24 0.033(7) 0.025(6) 0.016(5) -0.007(5) 0.001(5) -0.002(5)
C25 0.033(7) 0.037(8) 0.026(6) -0.007(5) -0.003(5) 0.004(5)
C26 0.035(8) 0.039(8) 0.050(9) -0.001(7) -0.004(6) 0.000(6)
C27 0.034(9) 0.041(9) 0.088(13) -0.016(8) -0.011(8) -0.002(6)
C28 0.045(10) 0.073(12) 0.040(8) -0.030(8) -0.014(8) 0.014(9)
C29 0.050(9) 0.090(15) 0.034(8) 0.000(9) -0.005(7) 0.003(11)
C30 0.032(8) 0.066(9) 0.028(7) 0.005(6) -0.008(6) -0.004(6)
C31 0.039(4) 0.053(5) 0.018(3) 0.001(3) 0.003(4) -0.001(4)
C32 0.039(4) 0.053(5) 0.018(3) 0.001(3) 0.003(4) -0.001(4)
C33 0.039(4) 0.053(5) 0.018(3) 0.001(3) 0.003(4) -0.001(4)
N1 0.026(6) 0.038(6) 0.019(5) -0.003(4) -0.004(4) 0.000(5)
N2 0.029(6) 0.040(7) 0.022(5) 0.000(4) 0.000(4) -0.005(5)
N3 0.029(6) 0.034(6) 0.021(6) 0.012(4) -0.008(4) -0.004(4)
O1 0.033(5) 0.050(6) 0.026(5) -0.012(4) -0.001(4) 0.009(4)
O2 0.036(5) 0.049(6) 0.018(4) 0.001(4) 0.005(4) 0.000(4)
O3 0.042(6) 0.036(5) 0.023(4) 0.001(4) -0.005(4) -0.005(4)
O4 0.052(6) 0.069(8) 0.045(6) -0.001(6) -0.022(5) 0.013(6)
O5 0.046(6) 0.047(5) 0.036(5) -0.002(4) 0.001(6) -0.005(5)
O6 0.069(7) 0.075(8) 0.017(5) -0.003(4) 0.001(5) -0.006(6)

loop_
_atom_type_symbol
_atom_type_description
_atom_type_scat_dispersion_real
_atom_type_scat_dispersion_imag
_atom_type_scat_source
C C 0.0033 0.0016 'International Tables Vol C Tables 4.2.6.8 and 6.1.1.4'
H H 0.0000 0.0000 'International Tables Vol C Tables 4.2.6.8 and 6.1.1.4'
N N 0.0061 0.0033 'International Tables Vol C Tables 4.2.6.8 and 6.1.1.4'
O O 0.0106 0.0060 'International Tables Vol C Tables 4.2.6.8 and 6.1.1.4'
B B 0.0013 0.0007 'International Tables Vol C Tables 4.2.6.8 and 6.1.1.4'
Re Re -1.0185 7.2310 'International Tables Vol C Tables 4.2.6.8 and 6.1.1.4'

loop_
_geom_angle_atom_site_label_1
_geom_angle_atom_site_label_2
_geom_angle_atom_site_label_3
_geom_angle
C32 Re1 C31 86.0(6)
C32 Re1 C33 90.2(6)
C31 Re1 C33 89.1(5)
C32 Re1 N1 97.7(5)
C31 Re1 N1 174.7(5)
C33 Re1 N1 87.1(5)
C32 Re1 N3 172.9(5)
C31 Re1 N3 91.8(5)
C33 Re1 N3 96.6(5)
N1 Re1 N3 84.9(4)
C32 Re1 N2 93.7(5)
C31 Re1 N2 100.0(5)
C33 Re1 N2 170.3(5)
N1 Re1 N2 83.5(4)
N3 Re1 N2 79.9(4)
C25 B1 C8 112.6(10)
C25 B1 C24 117.8(11)
C8 B1 C24 104.9(9)
C25 B1 C16 115.2(10)
C8 B1 C16 104.1(10)
C24 B1 C16 100.6(10)
C2 C1 H1A 109.5
C2 C1 H1B 109.5
H1A C1 H1B 109.5
C2 C1 H1C 109.5
H1A C1 H1C 109.5
H1B C1 H1C 109.5
C3 C2 O1 107.7(11)
C3 C2 C4 119.6(13)
O1 C2 C4 100.6(10)
C3 C2 C1 110.5(13)
O1 C2 C1 105.5(11)
C4 C2 C1 111.5(12)
C2 C3 H3A 109.5
C2 C3 H3B 109.5
H3A C3 H3B 109.5
C2 C3 H3C 109.5
H3A C3 H3C 109.5
H3B C3 H3C 109.5
N1 C4 C2 101.1(10)
N1 C4 C5 109.0(12)
C2 C4 C5 123.0(14)
N1 C4 H4 107.6
C2 C4 H4 107.6
C5 C4 H4 107.6
C6 C5 C7 116.6(14)
C6 C5 C4 117.5(14)
C7 C5 C4 113.6(14)
C6 C5 H5 101.8
C7 C5 H5 101.8
C4 C5 H5 101.8
C5 C6 H6A 109.5
C5 C6 H6B 109.5
H6A C6 H6B 109.5
C5 C6 H6C 109.5
H6A C6 H6C 109.5
H6B C6 H6C 109.5
C5 C7 H7A 109.5
C5 C7 H7B 109.5
H7A C7 H7B 109.5
C5 C7 H7C 109.5
H7A C7 H7C 109.5
H7B C7 H7C 109.5
N1 C8 O1 113.5(11)
N1 C8 B1 124.0(11)
O1 C8 B1 122.4(11)
C10 C9 H9A 109.5
C10 C9 H9B 109.5
H9A C9 H9B 109.5
C10 C9 H9C 109.5
H9A C9 H9C 109.5
H9B C9 H9C 109.5
C9 C10 C12 120.9(11)
C9 C10 O2 104.3(11)
C12 C10 O2 99.9(10)
C9 C10 C11 112.7(12)
C12 C10 C11 112.8(11)
O2 C10 C11 103.2(11)
C10 C11 H11A 109.5
C10 C11 H11B 109.5
H11A C11 H11B 109.5
C10 C11 H11C 109.5
H11A C11 H11C 109.5
H11B C11 H11C 109.5
N2 C12 C10 103.1(9)
N2 C12 C13 113.9(10)
C10 C12 C13 117.9(11)
N2 C12 H12 107.1
C10 C12 H12 107.1
C13 C12 H12 107.1
C14 C13 C15 112.4(13)
C14 C13 C12 116.8(12)
C15 C13 C12 110.4(11)
C14 C13 H13 105.4
C15 C13 H13 105.4
C12 C13 H13 105.4
C13 C14 H14A 109.5
C13 C14 H14B 109.5
H14A C14 H14B 109.5
C13 C14 H14C 109.5
H14A C14 H14C 109.5
H14B C14 H14C 109.5
C13 C15 H15A 109.5
C13 C15 H15B 109.5
H15A C15 H15B 109.5
C13 C15 H15C 109.5
H15A C15 H15C 109.5
H15B C15 H15C 109.5
N2 C16 O2 112.5(10)
N2 C16 B1 126.1(10)
O2 C16 B1 121.3(10)
C18 C17 H17A 109.5
C18 C17 H17B 109.5
H17A C17 H17B 109.5
C18 C17 H17C 109.5
H17A C17 H17C 109.5
H17B C17 H17C 109.5
O3 C18 C19 107.8(11)
O3 C18 C17 105.2(10)
C19 C18 C17 111.3(12)
O3 C18 C20 101.7(10)
C19 C18 C20 119.4(11)
C17 C18 C20 109.9(11)
C18 C19 H19A 109.5
C18 C19 H19B 109.5
H19A C19 H19B 109.5
C18 C19 H19C 109.5
H19A C19 H19C 109.5
H19B C19 H19C 109.5
N3 C20 C21 110.4(11)
N3 C20 C18 98.9(9)
C21 C20 C18 122.2(12)
N3 C20 H20 108.2
C21 C20 H20 108.2
C18 C20 H20 108.2
C22 C21 C20 115.2(14)
C22 C21 C23 113.2(16)
C20 C21 C23 112.1(13)
C22 C21 H21 105.0
C20 C21 H21 105.0
C23 C21 H21 105.0
C21 C22 H22A 109.5
C21 C22 H22B 109.5
H22A C22 H22B 109.5
C21 C22 H22C 109.5
H22A C22 H22C 109.5
H22B C22 H22C 109.5
C21 C23 H23A 109.5
C21 C23 H23B 109.5
H23A C23 H23B 109.5
C21 C23 H23C 109.5
H23A C23 H23C 109.5
H23B C23 H23C 109.5
N3 C24 O3 114.2(10)
N3 C24 B1 122.4(10)
O3 C24 B1 122.9(10)
C26 C25 C30 115.8(12)
C26 C25 B1 123.7(12)
C30 C25 B1 120.4(12)
C25 C26 C27 121.0(14)
C25 C26 H26 119.5
C27 C26 H26 119.5
C28 C27 C26 121.6(15)
C28 C27 H27 119.2
C26 C27 H27 119.2
C27 C28 C29 119.4(14)
C27 C28 H28 120.3
C29 C28 H28 120.3
C28 C29 C30 118.8(15)
C28 C29 H29 120.6
C30 C29 H29 120.6
C25 C30 C29 123.3(14)
C25 C30 H30 118.3
C29 C30 H30 118.3
O4 C31 Re1 175.5(12)
O5 C32 Re1 176.5(12)
O6 C33 Re1 177.3(13)
C8 N1 C4 108.7(10)
C8 N1 Re1 120.4(9)
C4 N1 Re1 130.6(8)
C16 N2 C12 109.8(9)
C16 N2 Re1 118.2(8)
C12 N2 Re1 130.0(8)
C24 N3 C20 110.6(10)
C24 N3 Re1 122.9(8)
C20 N3 Re1 125.9(8)
C8 O1 C2 106.3(10)
C16 O2 C10 108.1(9)
C24 O3 C18 107.8(9)

loop_
_geom_bond_atom_site_label_1
_geom_bond_atom_site_label_2
_geom_bond_distance
Re1 C32 1.883(14)
Re1 C31 1.947(16)
Re1 C33 1.932(12)
Re1 N1 2.186(10)
Re1 N3 2.190(10)
Re1 N2 2.204(10)
B1 C25 1.615(17)
B1 C8 1.614(19)
B1 C24 1.618(18)
B1 C16 1.623(18)
C1 C2 1.54(2)
C1 H1A 0.9800
C1 H1B 0.9800
C1 H1C 0.9800
C2 C3 1.50(2)
C2 O1 1.507(15)
C2 C4 1.525(19)
C3 H3A 0.9800
C3 H3B 0.9800
C3 H3C 0.9800
C4 N1 1.470(16)
C4 C5 1.55(2)
C4 H4 1.0000
C5 C6 1.43(2)
C5 C7 1.51(2)
C5 H5 1.0000
C6 H6A 0.9800
C6 H6B 0.9800
C6 H6C 0.9800
C7 H7A 0.9800
C7 H7B 0.9800
C7 H7C 0.9800
C8 N1 1.308(16)
C8 O1 1.341(15)
C9 C10 1.466(18)
C9 H9A 0.9800
C9 H9B 0.9800
C9 H9C 0.9800
C10 C12 1.537(18)
C10 O2 1.532(15)
C10 C11 1.546(19)
C11 H11A 0.9800
C11 H11B 0.9800
C11 H11C 0.9800
C12 N2 1.478(14)
C12 C13 1.551(18)
C12 H12 1.0000
C13 C14 1.52(2)
C13 C15 1.54(2)
C13 H13 1.0000
C14 H14A 0.9800
C14 H14B 0.9800
C14 H14C 0.9800
C15 H15A 0.9800
C15 H15B 0.9800
C15 H15C 0.9800
C16 N2 1.318(15)
C16 O2 1.358(14)
C17 C18 1.52(2)
C17 H17A 0.9800
C17 H17B 0.9800
C17 H17C 0.9800
C18 O3 1.485(15)
C18 C19 1.49(2)
C18 C20 1.596(17)
C19 H19A 0.9800
C19 H19B 0.9800
C19 H19C 0.9800
C20 N3 1.517(16)
C20 C21 1.519(18)
C20 H20 1.0000
C21 C22 1.48(2)
C21 C23 1.54(2)
C21 H21 1.0000
C22 H22A 0.9800
C22 H22B 0.9800
C22 H22C 0.9800
C23 H23A 0.9800
C23 H23B 0.9800
C23 H23C 0.9800
C24 N3 1.293(15)
C24 O3 1.349(14)
C25 C26 1.380(18)
C25 C30 1.399(18)
C26 C27 1.41(2)
C26 H26 0.9500
C27 C28 1.36(2)
C27 H27 0.9500
C28 C29 1.38(2)
C28 H28 0.9500
C29 C30 1.40(2)
C29 H29 0.9500
C30 H30 0.9500
C31 O4 1.143(17)
C32 O5 1.193(15)
C33 O6 1.140(15)
